data_7120575
loop_
_publ_author_name
'Das, Biswanath'
'Ezzedinloo, Lida'
'Bhadbhade, Mohan'
'Bucknall, Martin'
'Colbran, Stephen Boyd'

_publ_section_title
;
 Strategic design of a ruthenium catalyst for both CO2 reduction and H2O
 oxidation: the electronic influence of the co-ligands
;
_journal_name_full 'Chem. Commun.'
_journal_paper_doi 10.1039/C7CC06294J
_journal_year 2017
_chemical_formula_moiety 'C40 H42 N5 O2 Ru, O, F6 P'
_chemical_formula_sum 'C40 H42 F6 N5 O3 P Ru'
_chemical_formula_weight 886.82
_space_group_crystal_system monoclinic
_space_group_IT_number 14
_space_group_name_Hall '-P 2yn'
_space_group_name_H-M_alt 'P 1 21/n 1'
_symmetry_space_group_name_Hall '-P 2yn'
_symmetry_space_group_name_H-M 'P 1 21/n 1'
_atom_sites_solution_hydrogens geom
_audit_creation_date 2017-01-17
_audit_creation_method
;
Olex2 1.2
(compiled 2017.01.04 svn.r3372 for OlexSys, GUI svn.r5292)
;
_audit_update_record
;
2017-06-23 deposited with the CCDC.
2017-08-17 downloaded from the CCDC.
;
_cell_angle_alpha 90
_cell_angle_beta 109.407(2)
_cell_angle_gamma 90
_cell_formula_units_Z 4
_cell_length_a 20.1625(9)
_cell_length_b 9.8756(5)
_cell_length_c 20.9277(11)
_cell_measurement_reflns_used 9956
_cell_measurement_temperature 150
_cell_measurement_theta_max 26.847
_cell_measurement_theta_min 2.306
_cell_volume 3930.3(3)
_computing_cell_refinement 'SAINT v8.37A (Bruker, 2015)'
_computing_data_reduction 'SAINT v8.37A (Bruker, 2015)'
_computing_molecular_graphics 'Olex2 (Dolomanov et al., 2009)'
_computing_publication_material 'Olex2 (Dolomanov et al., 2009)'
_computing_structure_refinement 'ShelXL (Sheldrick, 2015)'
_diffrn_ambient_temperature 149.99
_diffrn_measured_fraction_theta_full 0.998
_diffrn_measured_fraction_theta_max 0.996
_diffrn_measurement_device_type 'Bruker APEX-II CCD'
_diffrn_measurement_method '\f and \w scans'
_diffrn_radiation_type MoK\a
_diffrn_radiation_wavelength 0.71073
_diffrn_reflns_av_R_equivalents 0.0575
_diffrn_reflns_av_unetI/netI 0.0392
_diffrn_reflns_Laue_measured_fraction_full 0.998
_diffrn_reflns_Laue_measured_fraction_max 0.996
_diffrn_reflns_limit_h_max 25
_diffrn_reflns_limit_h_min -25
_diffrn_reflns_limit_k_max 12
_diffrn_reflns_limit_k_min -12
_diffrn_reflns_limit_l_max 26
_diffrn_reflns_limit_l_min -26
_diffrn_reflns_number 50154
_diffrn_reflns_point_group_measured_fraction_full 0.998
_diffrn_reflns_point_group_measured_fraction_max 0.996
_diffrn_reflns_theta_full 26.000
_diffrn_reflns_theta_max 26.987
_diffrn_reflns_theta_min 2.905
_diffrn_standards_number 0
_exptl_absorpt_coefficient_mu 0.513
_exptl_absorpt_correction_T_max 0.7455
_exptl_absorpt_correction_T_min 0.6734
_exptl_absorpt_correction_type multi-scan
_exptl_absorpt_process_details
'SADABS-2014/5 (Bruker,2014/5) was used for absorption correction. wR2(int) was 0.0964 before and 0.0665 after correction. The Ratio of minimum to maximum transmission is 0.9033. The \l/2 correction factor is 0.00150.'
_exptl_crystal_colour red
_exptl_crystal_colour_primary red
_exptl_crystal_density_diffrn 1.499
_exptl_crystal_description block
_exptl_crystal_F_000 1816
_exptl_crystal_size_max 0.143
_exptl_crystal_size_mid 0.102
_exptl_crystal_size_min 0.081
_refine_diff_density_max 0.935
_refine_diff_density_min -0.739
_refine_diff_density_rms 0.099
_refine_ls_extinction_method none
_refine_ls_goodness_of_fit_ref 1.069
_refine_ls_hydrogen_treatment constr
_refine_ls_matrix_type full
_refine_ls_number_parameters 586
_refine_ls_number_reflns 8549
_refine_ls_number_restraints 248
_refine_ls_restrained_S_all 1.094
_refine_ls_R_factor_all 0.0577
_refine_ls_R_factor_gt 0.0475
_refine_ls_shift/su_max 0.002
_refine_ls_shift/su_mean 0.000
_refine_ls_structure_factor_coef Fsqd
_refine_ls_weighting_details 'w=1/[\s^2^(Fo^2^)+(0.0751P)^2^+4.3202P] where P=(Fo^2^+2Fc^2^)/3'
_refine_ls_weighting_scheme calc
_refine_ls_wR_factor_gt 0.1315
_refine_ls_wR_factor_ref 0.1399
_reflns_Friedel_coverage 0.000
_reflns_number_gt 7151
_reflns_number_total 8549
_reflns_threshold_expression 'I > 2\s(I)'
_cod_data_source_file c7cc06294j2.cif
_cod_data_source_block bishwanath_06srep16_0m_a
_cod_database_code 7120575
_shelx_shelxl_version_number 2014/7
_shelx_space_group_comment
;
The symmetry employed for this shelxl refinement is uniquely defined
by the following loop, which should always be used as a source of
symmetry information in preference to the above space-group names.
They are only intended as comments.
;
_olex2_refinement_description
;
1. Fixed Uiso
 At 1.2 times of:
  All C(H) groups
 At 1.5 times of:
  All C(H,H,H) groups
2. Restrained distances
 P1_2-F1_2 \\sim P1_2-F2_2 \\sim P1_2-F3_2 \\sim P1_2-F4_2 \\sim P1_2-F5_2
\\sim P1_2-F6_2
 with sigma of 0.02
 F1_2-F2_2 \\sim F1_2-F4_2 \\sim F1_2-F5_2 \\sim F1_2-F6_2 \\sim F3_2-F2_2
\\sim F3_2-F4_2 \\sim F3_2-
 F5_2 \\sim F3_2-F6_2 \\sim F4_2-F1_2 \\sim F4_2-F3_2 \\sim F2_2-F3_2 \\sim
F2_2-F1_2
 with sigma of 0.04
 F1_2-F3_2 \\sim F2_2-F4_2 \\sim F6_2-F5_2
 with sigma of 0.05
 C6A-C5A \\sim C22A-C20A \\sim C22'-C20A \\sim C21A-C20A \\sim C21'-C20A \\sim
C23A-C20A \\sim C23'-C20A
 with sigma of 0.02
 C18'-C16A \\sim C18A-C16A \\sim C17'-C16A \\sim C17A-C16A \\sim C19'-C16A
\\sim C19A-C16A
 with sigma of 0.02
 H21C-H23A \\sim H21A-H22B
 with sigma of 0.02
3. Uiso/Uaniso restraints and constraints
P1_2 \\sim F1_2 \\sim F2_2 \\sim F3_2 \\sim F4_2 \\sim F5_2 \\sim F6_2: within
2A with sigma of 0.04 and sigma for terminal atoms of 0.08
Uanis(F5_1) = Uanis(F3_1) = Uanis(F2_1) = Uanis(F6_1) = Uanis(F1_1) =
Uanis(F4_1)
Uanis(F5_2) = Uanis(F1_2) = Uanis(F4_2) = Uanis(F6_2) = Uanis(F3_2) =
Uanis(F2_2)
4. Rigid body (RIGU) restrains
 P1_2, F1_2, F2_2, F3_2, F4_2, F5_2, F6_2
 with sigma for 1-2 distances of 0.004 and sigma for 1-3 distances of 0.004
 P1_1, F5_1, F3_1, F4_1, F1_1, F2_1, F6_1
 with sigma for 1-2 distances of 0.004 and sigma for 1-3 distances of 0.004
 P1_2, F4_2, F3_2, F2_2, F6_2, F1_2, F5_2
 with sigma for 1-2 distances of 0.004 and sigma for 1-3 distances of 0.004
 C20A, C21'
 with sigma for 1-2 distances of 0.004 and sigma for 1-3 distances of 0.004
5. Others
 Fixed Sof: C19'(0.25) H19A(0.25) H19B(0.25) H19C(0.25) C17'(0.25) H17A(0.25)
 H17B(0.25) H17C(0.25) C21'(0.25) H21A(0.25) H21B(0.25) H21C(0.25) C23'(0.25)
 H23A(0.25) H23B(0.25) H23C(0.25) C18'(0.25) H18A(0.25) H18B(0.25) H18C(0.25)
 C22'(0.25) H22A(0.25) H22B(0.25) H22C(0.25) C17A(0.75) H17D(0.75) H17E(0.75)
 H17F(0.75) C22A(0.75) H22D(0.75) H22E(0.75) H22F(0.75) C21A(0.75) H21D(0.75)
 H21E(0.75) H21F(0.75) C23A(0.75) H23D(0.75) H23E(0.75) H23F(0.75) C19A(0.75)
 H19D(0.75) H19E(0.75) H19F(0.75) C18A(0.75) H18D(0.75) H18E(0.75) H18F(0.75)
 O2W(0.5) O1W(0.5) P1(0.5) F1(0.5) F2(0.5) F3(0.5) F4(0.5) F5(0.5) F6(0.5)
 P1(0.5) F1(0.5) F2(0.5) F3(0.5) F4(0.5) F5(0.5) F6(0.5)
6.a Aromatic/amide H refined with riding coordinates:
 C4A(H4A), C12A(H12A), C14A(H14A), C9A(H9A), C7A(H7A), C2A(H2A), C15A(H15A),
 C1A(H1A), C8B(H8B), C5B(H5B), C9B(H9B), C6B(H6B), C3B(H3B), C1B(H1B), C2B(H2B)
6.b Idealised Me refined as rotating group:
 C19'(H19A,H19B,H19C), C17'(H17A,H17B,H17C), C21'(H21A,H21B,H21C), C23'(H23A,
 H23B,H23C), C18'(H18A,H18B,H18C), C22'(H22A,H22B,H22C), C17A(H17D,H17E,H17F),
 C25A(H25A,H25B,H25C), C22A(H22D,H22E,H22F), C21A(H21D,H21E,H21F), C27A(H27A,
 H27B,H27C), C23A(H23D,H23E,H23F), C19A(H19D,H19E,H19F), C26A(H26A,H26B,H26C),
 C18A(H18D,H18E,H18F)
;
_olex2_submission_special_instructions 'No special instructions were received'

loop_
_space_group_symop_operation_xyz
'x, y, z'
'-x+1/2, y+1/2, -z+1/2'
'-x, -y, -z'
'x-1/2, -y-1/2, z-1/2'

loop_
_atom_site_label
_atom_site_type_symbol
_atom_site_fract_x
_atom_site_fract_y
_atom_site_fract_z
_atom_site_U_iso_or_equiv
_atom_site_adp_type
_atom_site_occupancy
_atom_site_site_symmetry_order
_atom_site_calc_flag
_atom_site_refinement_flags_posn
_atom_site_refinement_flags_adp
_atom_site_refinement_flags_occupancy
_atom_site_disorder_assembly
_atom_site_disorder_group
Ru01 Ru 0.69271(2) 0.46028(3) 0.47908(2) 0.02662(10) Uani 1 1 d . . . . .
C19' C 0.8331(7) 0.541(2) 0.2110(7) 0.057(5) Uani 0.25 1 d D . P A 2
H19A H 0.8414 0.6262 0.2362 0.085 Uiso 0.25 1 calc GR . P A 2
H19B H 0.8392 0.5546 0.1669 0.085 Uiso 0.25 1 calc GR . P A 2
H19C H 0.8668 0.4726 0.2368 0.085 Uiso 0.25 1 calc GR . P A 2
C17' C 0.7131(9) 0.6042(19) 0.1541(7) 0.057(5) Uani 0.25 1 d D . P A 2
H17A H 0.6637 0.5763 0.1359 0.086 Uiso 0.25 1 calc GR . P A 2
H17B H 0.7310 0.6206 0.1166 0.086 Uiso 0.25 1 calc GR . P A 2
H17C H 0.7169 0.6874 0.1806 0.086 Uiso 0.25 1 calc GR . P A 2
C21' C 1.0100(10) 0.803(2) 0.6264(8) 0.065(5) Uani 0.25 1 d D U P B 2
H21A H 0.9798 0.8808 0.6258 0.097 Uiso 0.25 1 calc DGR . P B 2
H21B H 1.0591 0.8324 0.6397 0.097 Uiso 0.25 1 calc GR . P B 2
H21C H 1.0049 0.7356 0.6590 0.097 Uiso 0.25 1 calc DGR . P B 2
C23' C 1.0420(7) 0.6360(17) 0.5550(11) 0.061(5) Uani 0.25 1 d D . P B 2
H23A H 1.0467 0.5696 0.5911 0.091 Uiso 0.25 1 calc DGR . P B 2
H23B H 1.0873 0.6805 0.5623 0.091 Uiso 0.25 1 calc GR . P B 2
H23C H 1.0271 0.5899 0.5110 0.091 Uiso 0.25 1 calc GR . P B 2
C18' C 0.7473(12) 0.3591(16) 0.1635(10) 0.065(5) Uani 0.25 1 d D . P A 2
H18A H 0.7777 0.2905 0.1928 0.097 Uiso 0.25 1 calc GR . P A 2
H18B H 0.7599 0.3696 0.1224 0.097 Uiso 0.25 1 calc GR . P A 2
H18C H 0.6981 0.3305 0.1511 0.097 Uiso 0.25 1 calc GR . P A 2
C22' C 0.9860(9) 0.8548(17) 0.5058(9) 0.062(5) Uani 0.25 1 d D . P B 2
H22A H 1.0292 0.9087 0.5226 0.092 Uiso 0.25 1 calc GR . P B 2
H22B H 0.9452 0.9128 0.5011 0.092 Uiso 0.25 1 calc DGR . P B 2
H22C H 0.9822 0.8163 0.4615 0.092 Uiso 0.25 1 calc GR . P B 2
N2A N 0.78392(14) 0.5553(3) 0.50202(13) 0.0283(5) Uani 1 1 d . . . . .
N1A N 0.70472(15) 0.4753(3) 0.38528(14) 0.0331(6) Uani 1 1 d . . . . .
N3A N 0.71478(14) 0.4924(3) 0.58141(13) 0.0284(5) Uani 1 1 d . . . . .
C3A C 0.7374(2) 0.4906(4) 0.26495(17) 0.0399(8) Uani 1 1 d . . . . .
C13A C 0.76467(18) 0.5315(3) 0.72236(16) 0.0329(7) Uani 1 1 d . . . . .
C24A C 0.7911(2) 0.5425(4) 0.79967(17) 0.0385(8) Uani 1 1 d . . . . .
C20A C 0.98835(18) 0.7396(4) 0.55601(18) 0.0414(8) Uani 1 1 d D U . . .
C17A C 0.7695(5) 0.6289(7) 0.1826(3) 0.074(2) Uani 0.75 1 d D . P A 1
H17D H 0.8085 0.6681 0.2195 0.112 Uiso 0.75 1 calc GR . P A 1
H17E H 0.7270 0.6833 0.1756 0.112 Uiso 0.75 1 calc GR . P A 1
H17F H 0.7815 0.6282 0.1409 0.112 Uiso 0.75 1 calc GR . P A 1
C6A C 0.81317(16) 0.5750(3) 0.45305(15) 0.0301(6) Uani 1 1 d D . . . .
C4A C 0.78522(19) 0.5335(4) 0.32747(17) 0.0373(8) Uani 1 1 d . . . . .
H4A H 0.8300 0.5672 0.3296 0.045 Uiso 1 1 calc R . . . .
C12A C 0.80422(17) 0.5696(3) 0.68228(16) 0.0321(7) Uani 1 1 d . . . . .
H12A H 0.8493 0.6091 0.7027 0.038 Uiso 1 1 calc R . . . .
C25A C 0.8644(2) 0.6032(5) 0.82701(19) 0.0502(9) Uani 1 1 d . . . . .
H25A H 0.8975 0.5456 0.8142 0.075 Uiso 1 1 calc GR . . . .
H25B H 0.8789 0.6093 0.8765 0.075 Uiso 1 1 calc GR . . . .
H25C H 0.8640 0.6940 0.8079 0.075 Uiso 1 1 calc GR . . . .
C14A C 0.69811(18) 0.4781(4) 0.68894(17) 0.0360(7) Uani 1 1 d . . . . .
H14A H 0.6681 0.4551 0.7140 0.043 Uiso 1 1 calc R . . . .
C5A C 0.76755(17) 0.5269(3) 0.38583(16) 0.0318(7) Uani 1 1 d D . . . .
C22A C 1.0192(3) 0.7389(8) 0.4979(3) 0.0699(19) Uani 0.75 1 d D . P B 1
H22D H 1.0254 0.6452 0.4855 0.105 Uiso 0.75 1 calc GR . P B 1
H22E H 1.0648 0.7850 0.5126 0.105 Uiso 0.75 1 calc GR . P B 1
H22F H 0.9870 0.7859 0.4585 0.105 Uiso 0.75 1 calc GR . P B 1
C10A C 0.81823(16) 0.5887(3) 0.56720(15) 0.0292(6) Uani 1 1 d . . . . .
C9A C 0.88358(16) 0.6492(4) 0.58514(16) 0.0339(7) Uani 1 1 d . . . . .
H9A H 0.9070 0.6746 0.6309 0.041 Uiso 1 1 calc R . . . .
C11A C 0.77861(16) 0.5508(3) 0.61271(16) 0.0288(6) Uani 1 1 d . . . . .
C7A C 0.87879(16) 0.6350(3) 0.46911(16) 0.0337(7) Uani 1 1 d . . . . .
H7A H 0.8989 0.6500 0.4346 0.040 Uiso 1 1 calc R . . . .
C21A C 0.9830(4) 0.8811(7) 0.5789(5) 0.084(3) Uani 0.75 1 d D . P B 1
H21D H 0.9567 0.9367 0.5399 0.126 Uiso 0.75 1 calc GR . P B 1
H21E H 1.0303 0.9188 0.5995 0.126 Uiso 0.75 1 calc GR . P B 1
H21F H 0.9586 0.8810 0.6123 0.126 Uiso 0.75 1 calc GR . P B 1
C2A C 0.6725(2) 0.4474(4) 0.26577(18) 0.0459(9) Uani 1 1 d . . . . .
H2A H 0.6374 0.4225 0.2244 0.055 Uiso 1 1 calc R . . . .
C16A C 0.7568(2) 0.4907(4) 0.20018(18) 0.0481(9) Uani 1 1 d D . . . .
C27A C 0.7396(2) 0.6322(4) 0.82111(19) 0.0476(9) Uani 1 1 d . . . . .
H27A H 0.7348 0.7201 0.7983 0.071 Uiso 1 1 calc GR . . . .
H27B H 0.7576 0.6458 0.8703 0.071 Uiso 1 1 calc GR . . . .
H27C H 0.6935 0.5878 0.8084 0.071 Uiso 1 1 calc GR . . . .
C23A C 1.0391(3) 0.6552(8) 0.6131(4) 0.076(2) Uani 0.75 1 d D . P B 1
H23D H 1.0312 0.6751 0.6559 0.114 Uiso 0.75 1 calc GR . P B 1
H23E H 1.0877 0.6780 0.6173 0.114 Uiso 0.75 1 calc GR . P B 1
H23F H 1.0309 0.5587 0.6026 0.114 Uiso 0.75 1 calc GR . P B 1
C15A C 0.67552(17) 0.4585(3) 0.61988(17) 0.0316(7) Uani 1 1 d . . . . .
H15A H 0.6305 0.4195 0.5986 0.038 Uiso 1 1 calc R . . . .
C19A C 0.8213(4) 0.4010(8) 0.2127(4) 0.077(2) Uani 0.75 1 d D . P A 1
H19D H 0.8141 0.3156 0.2333 0.115 Uiso 0.75 1 calc GR . P A 1
H19E H 0.8627 0.4474 0.2433 0.115 Uiso 0.75 1 calc GR . P A 1
H19F H 0.8287 0.3822 0.1696 0.115 Uiso 0.75 1 calc GR . P A 1
C8A C 0.91558(16) 0.6736(3) 0.53585(17) 0.0329(7) Uani 1 1 d . . . . .
C26A C 0.7922(2) 0.4002(4) 0.82917(19) 0.0536(10) Uani 1 1 d . . . . .
H26A H 0.7443 0.3642 0.8153 0.080 Uiso 1 1 calc GR . . . .
H26B H 0.8115 0.4046 0.8787 0.080 Uiso 1 1 calc GR . . . .
H26C H 0.8217 0.3409 0.8123 0.080 Uiso 1 1 calc GR . . . .
C18A C 0.6978(4) 0.4217(8) 0.1420(3) 0.0697(19) Uani 0.75 1 d D . P A 1
H18D H 0.6550 0.4767 0.1305 0.105 Uiso 0.75 1 calc GR . P A 1
H18E H 0.6884 0.3315 0.1565 0.105 Uiso 0.75 1 calc GR . P A 1
H18F H 0.7127 0.4134 0.1021 0.105 Uiso 0.75 1 calc GR . P A 1
C1A C 0.6576(2) 0.4398(4) 0.32544(17) 0.0423(9) Uani 1 1 d . . . . .
H1A H 0.6126 0.4085 0.3241 0.051 Uiso 1 1 calc R . . . .
O2B O 0.61308(13) 0.6121(3) 0.45233(13) 0.0422(6) Uani 1 1 d . . . . .
O1B O 0.49674(15) 0.6394(3) 0.41073(19) 0.0697(9) Uani 1 1 d . . . . .
N1B N 0.73299(14) 0.2672(3) 0.49697(13) 0.0315(6) Uani 1 1 d . . . . .
N2B N 0.60442(13) 0.3557(3) 0.45493(13) 0.0303(6) Uani 1 1 d . . . . .
C4B C 0.6932(2) 0.0314(4) 0.48944(18) 0.0445(9) Uani 1 1 d . . . . .
C8B C 0.4868(2) 0.1976(5) 0.4190(2) 0.0598(12) Uani 1 1 d . . . . .
H8B H 0.4453 0.1440 0.4068 0.072 Uiso 1 1 calc R . . . .
C5B C 0.6325(3) -0.0569(4) 0.4709(2) 0.0577(12) Uani 1 1 d . . . . .
H5B H 0.6397 -0.1521 0.4751 0.069 Uiso 1 1 calc R . . . .
C11B C 0.61050(18) 0.2196(4) 0.45897(16) 0.0342(7) Uani 1 1 d . . . . .
C13B C 0.54879(19) 0.5682(4) 0.4313(2) 0.0443(9) Uani 1 1 d . . . . .
C7B C 0.5519(2) 0.1345(4) 0.44154(19) 0.0465(9) Uani 1 1 d . . . . .
C9B C 0.4812(2) 0.3365(5) 0.4141(2) 0.0569(11) Uani 1 1 d . . . . .
H9B H 0.4363 0.3782 0.3981 0.068 Uiso 1 1 calc R . . . .
C6B C 0.5659(3) -0.0090(5) 0.4480(2) 0.0600(12) Uani 1 1 d . . . . .
H6B H 0.5277 -0.0709 0.4358 0.072 Uiso 1 1 calc R . . . .
C3B C 0.7636(3) -0.0092(5) 0.5154(2) 0.0559(11) Uani 1 1 d . . . . .
H3B H 0.7751 -0.1027 0.5213 0.067 Uiso 1 1 calc R . . . .
C1B C 0.79925(19) 0.2228(4) 0.52208(17) 0.0416(8) Uani 1 1 d . . . . .
H1B H 0.8366 0.2866 0.5334 0.050 Uiso 1 1 calc R . . . .
C12B C 0.68064(18) 0.1710(3) 0.48187(15) 0.0332(7) Uani 1 1 d . . . . .
C2B C 0.8149(2) 0.0850(5) 0.5321(2) 0.0551(11) Uani 1 1 d . . . . .
H2B H 0.8626 0.0571 0.5509 0.066 Uiso 1 1 calc R . . . .
C10B C 0.54198(17) 0.4157(4) 0.43284(18) 0.0401(8) Uani 1 1 d . . . . .
O2W O 0.5140(6) 0.7697(10) 0.2936(5) 0.111(3) Uani 0.5 1 d . . P C 2
O1W O 0.9200(5) 0.8900(9) 0.7306(5) 0.105(3) Uani 0.5 1 d . . P D 1
P1_1 P 0.9824(5) 0.2951(11) 0.6987(5) 0.100(3) Uani 0.5 1 d . U P E 1
F1_1 F 0.9108(5) 0.2918(12) 0.7125(6) 0.1345(16) Uani 0.5 1 d . U P E 1
F2_1 F 0.9475(5) 0.3638(12) 0.6284(6) 0.1345(16) Uani 0.5 1 d . U P E 1
F3_1 F 1.0489(7) 0.2852(11) 0.6783(8) 0.1345(16) Uani 0.5 1 d . U P E 1
F4_1 F 1.0227(5) 0.2377(11) 0.7689(6) 0.1345(16) Uani 0.5 1 d . U P E 1
F5_1 F 0.9608(5) 0.1572(11) 0.6637(5) 0.1345(16) Uani 0.5 1 d . U P E 1
F6_1 F 0.9993(6) 0.4458(13) 0.7335(6) 0.1345(16) Uani 0.5 1 d . U P E 1
P1_2 P 0.9865(4) 0.3039(7) 0.7095(3) 0.0573(12) Uani 0.5 1 d D U P F 2
F1_2 F 0.9976(4) 0.1458(8) 0.7072(4) 0.1035(11) Uani 0.5 1 d D U P F 2
F2_2 F 0.9273(4) 0.3155(9) 0.6384(4) 0.1035(11) Uani 0.5 1 d D U P F 2
F3_2 F 0.9800(5) 0.4628(9) 0.7137(5) 0.1035(11) Uani 0.5 1 d D U P F 2
F4_2 F 1.0440(4) 0.3059(9) 0.7830(4) 0.1035(11) Uani 0.5 1 d D U P F 2
F5_2 F 1.0509(5) 0.3328(9) 0.6805(6) 0.1035(11) Uani 0.5 1 d D U P F 2
F6_2 F 0.9277(4) 0.2879(10) 0.7460(4) 0.1035(11) Uani 0.5 1 d D U P F 2

loop_
_atom_site_aniso_label
_atom_site_aniso_U_11
_atom_site_aniso_U_22
_atom_site_aniso_U_33
_atom_site_aniso_U_23
_atom_site_aniso_U_13
_atom_site_aniso_U_12
Ru01 0.02454(14) 0.03033(15) 0.02439(15) -0.00084(9) 0.00734(10) -0.00445(9)
C19' 0.059(10) 0.092(15) 0.025(7) 0.000(8) 0.021(7) 0.004(9)
C17' 0.055(10) 0.085(14) 0.026(7) 0.013(8) 0.007(7) 0.009(10)
C21' 0.046(9) 0.091(14) 0.057(7) -0.024(8) 0.016(7) -0.041(10)
C23' 0.018(6) 0.078(13) 0.084(14) -0.010(11) 0.013(7) -0.005(7)
C18' 0.084(14) 0.059(12) 0.062(12) -0.005(10) 0.038(11) -0.006(11)
C22' 0.043(9) 0.052(10) 0.086(13) 0.008(10) 0.016(9) -0.025(8)
N2A 0.0249(12) 0.0329(14) 0.0268(13) 0.0010(11) 0.0082(10) -0.0032(10)
N1A 0.0339(14) 0.0385(16) 0.0262(13) -0.0016(11) 0.0091(11) -0.0053(12)
N3A 0.0281(13) 0.0314(13) 0.0259(13) 0.0002(11) 0.0092(10) -0.0012(11)
C3A 0.049(2) 0.0434(19) 0.0255(16) 0.0016(14) 0.0094(15) 0.0006(16)
C13A 0.0377(17) 0.0344(18) 0.0284(16) -0.0026(13) 0.0134(14) 0.0030(14)
C24A 0.046(2) 0.042(2) 0.0278(16) -0.0009(14) 0.0137(15) -0.0008(15)
C20A 0.0307(17) 0.050(2) 0.0439(19) -0.0017(16) 0.0123(15) -0.0116(15)
C17A 0.121(6) 0.066(4) 0.049(4) -0.002(3) 0.046(4) -0.026(4)
C6A 0.0307(15) 0.0319(16) 0.0272(15) 0.0024(12) 0.0090(12) -0.0027(13)
C4A 0.0413(19) 0.040(2) 0.0314(17) 0.0027(14) 0.0136(15) -0.0057(15)
C12A 0.0299(15) 0.0361(17) 0.0287(16) -0.0040(13) 0.0078(13) -0.0028(13)
C25A 0.051(2) 0.062(3) 0.0331(18) -0.0063(18) 0.0088(16) -0.002(2)
C14A 0.0344(17) 0.045(2) 0.0338(17) 0.0020(14) 0.0185(14) 0.0008(15)
C5A 0.0332(16) 0.0346(18) 0.0272(15) 0.0010(13) 0.0096(13) -0.0042(13)
C22A 0.050(3) 0.103(6) 0.066(4) -0.012(4) 0.032(3) -0.031(4)
C10A 0.0270(14) 0.0325(16) 0.0274(15) -0.0005(13) 0.0083(12) -0.0023(13)
C9A 0.0294(15) 0.0406(19) 0.0293(16) -0.0031(14) 0.0066(13) -0.0053(14)
C11A 0.0255(14) 0.0330(16) 0.0278(15) -0.0003(12) 0.0087(12) 0.0002(12)
C7A 0.0320(15) 0.0397(18) 0.0314(16) 0.0039(14) 0.0132(13) -0.0036(14)
C21A 0.056(4) 0.057(4) 0.152(8) -0.037(5) 0.050(5) -0.023(3)
C2A 0.046(2) 0.058(2) 0.0285(17) -0.0050(16) 0.0057(15) -0.0108(18)
C16A 0.056(2) 0.062(3) 0.0283(18) -0.0017(17) 0.0168(17) -0.006(2)
C27A 0.059(2) 0.052(2) 0.0362(19) -0.0067(17) 0.0211(17) 0.0015(19)
C23A 0.029(3) 0.106(6) 0.079(5) 0.028(4) -0.001(3) -0.011(3)
C15A 0.0278(15) 0.0363(17) 0.0326(16) 0.0023(13) 0.0125(13) -0.0032(13)
C19A 0.097(5) 0.086(5) 0.058(4) -0.004(4) 0.042(4) 0.008(4)
C8A 0.0267(15) 0.0349(17) 0.0362(17) 0.0025(14) 0.0094(13) -0.0052(13)
C26A 0.072(3) 0.051(2) 0.0332(19) 0.0041(17) 0.0111(18) 0.000(2)
C18A 0.094(5) 0.088(5) 0.030(3) -0.015(3) 0.026(3) -0.029(4)
C1A 0.0377(18) 0.056(2) 0.0281(17) -0.0051(15) 0.0048(14) -0.0122(16)
O2B 0.0412(13) 0.0331(13) 0.0479(14) 0.0017(11) 0.0089(11) 0.0020(11)
O1B 0.0439(16) 0.0578(19) 0.096(3) 0.0065(18) 0.0077(16) 0.0172(15)
N1B 0.0348(14) 0.0367(15) 0.0249(12) -0.0005(11) 0.0123(11) 0.0019(12)
N2B 0.0282(13) 0.0348(15) 0.0274(13) -0.0030(11) 0.0085(10) -0.0054(11)
C4B 0.072(3) 0.033(2) 0.0338(18) -0.0010(14) 0.0250(19) 0.0034(17)
C8B 0.044(2) 0.064(3) 0.067(3) -0.009(2) 0.012(2) -0.026(2)
C5B 0.097(4) 0.032(2) 0.047(2) -0.0037(17) 0.027(2) -0.012(2)
C11B 0.0416(18) 0.0359(18) 0.0249(15) -0.0035(13) 0.0107(13) -0.0099(14)
C13B 0.0336(18) 0.047(2) 0.047(2) 0.0010(17) 0.0065(16) 0.0061(16)
C7B 0.050(2) 0.046(2) 0.042(2) -0.0069(17) 0.0129(17) -0.0187(18)
C9B 0.0321(19) 0.067(3) 0.063(3) -0.007(2) 0.0048(18) -0.0087(19)
C6B 0.078(3) 0.043(2) 0.058(3) -0.007(2) 0.022(2) -0.024(2)
C3B 0.086(3) 0.044(2) 0.046(2) 0.0099(18) 0.032(2) 0.024(2)
C1B 0.0392(19) 0.051(2) 0.0379(19) 0.0030(16) 0.0173(15) 0.0077(16)
C12B 0.0461(18) 0.0313(17) 0.0249(15) -0.0017(12) 0.0152(14) -0.0036(14)
C2B 0.057(2) 0.064(3) 0.049(2) 0.013(2) 0.025(2) 0.025(2)
C10B 0.0300(16) 0.048(2) 0.0400(19) -0.0040(16) 0.0085(14) -0.0027(15)
O2W 0.156(9) 0.091(6) 0.104(7) -0.005(5) 0.068(7) -0.020(6)
O1W 0.110(6) 0.087(6) 0.169(9) -0.053(6) 0.114(7) -0.040(5)
P1_1 0.064(3) 0.092(4) 0.124(5) 0.014(3) 0.005(3) 0.015(3)
F1_1 0.107(3) 0.139(4) 0.143(4) 0.021(3) 0.024(2) 0.017(2)
F2_1 0.107(3) 0.139(4) 0.143(4) 0.021(3) 0.024(2) 0.017(2)
F3_1 0.107(3) 0.139(4) 0.143(4) 0.021(3) 0.024(2) 0.017(2)
F4_1 0.107(3) 0.139(4) 0.143(4) 0.021(3) 0.024(2) 0.017(2)
F5_1 0.107(3) 0.139(4) 0.143(4) 0.021(3) 0.024(2) 0.017(2)
F6_1 0.107(3) 0.139(4) 0.143(4) 0.021(3) 0.024(2) 0.017(2)
P1_2 0.056(3) 0.061(3) 0.0532(17) 0.0090(16) 0.0167(17) 0.0183(19)
F1_2 0.083(2) 0.118(3) 0.098(2) 0.008(2) 0.0148(17) 0.0035(18)
F2_2 0.083(2) 0.118(3) 0.098(2) 0.008(2) 0.0148(17) 0.0035(18)
F3_2 0.083(2) 0.118(3) 0.098(2) 0.008(2) 0.0148(17) 0.0035(18)
F4_2 0.083(2) 0.118(3) 0.098(2) 0.008(2) 0.0148(17) 0.0035(18)
F5_2 0.083(2) 0.118(3) 0.098(2) 0.008(2) 0.0148(17) 0.0035(18)
F6_2 0.083(2) 0.118(3) 0.098(2) 0.008(2) 0.0148(17) 0.0035(18)

loop_
_atom_type_symbol
_atom_type_description
_atom_type_scat_dispersion_real
_atom_type_scat_dispersion_imag
_atom_type_scat_source
C C 0.0033 0.0016 'International Tables Vol C Tables 4.2.6.8 and 6.1.1.4'
H H 0.0000 0.0000 'International Tables Vol C Tables 4.2.6.8 and 6.1.1.4'
F F 0.0171 0.0103 'International Tables Vol C Tables 4.2.6.8 and 6.1.1.4'
N N 0.0061 0.0033 'International Tables Vol C Tables 4.2.6.8 and 6.1.1.4'
O O 0.0106 0.0060 'International Tables Vol C Tables 4.2.6.8 and 6.1.1.4'
P P 0.1023 0.0942 'International Tables Vol C Tables 4.2.6.8 and 6.1.1.4'
Ru Ru -1.2594 0.8363 'International Tables Vol C Tables 4.2.6.8 and 6.1.1.4'

loop_
_geom_angle_atom_site_label_1
_geom_angle_atom_site_label_2
_geom_angle_atom_site_label_3
_geom_angle
N2A Ru01 N1A 78.63(11)
N2A Ru01 N3A 79.19(10)
N2A Ru01 O2B 106.80(10)
N2A Ru01 N1B 96.68(11)
N1A Ru01 N3A 157.63(11)
N1A Ru01 O2B 90.90(11)
N3A Ru01 O2B 92.77(10)
N1B Ru01 N1A 94.35(11)
N1B Ru01 N3A 91.01(10)
N1B Ru01 O2B 156.51(10)
N2B Ru01 N2A 176.55(11)
N2B Ru01 N1A 100.09(11)
N2B Ru01 N3A 102.21(10)
N2B Ru01 O2B 76.36(10)
N2B Ru01 N1B 80.18(11)
H19A C19' H19B 109.5
H19A C19' H19C 109.5
H19B C19' H19C 109.5
C16A C19' H19A 109.5
C16A C19' H19B 109.5
C16A C19' H19C 109.5
H17A C17' H17B 109.5
H17A C17' H17C 109.5
H17B C17' H17C 109.5
C16A C17' H17A 109.5
C16A C17' H17B 109.5
C16A C17' H17C 109.5
H21A C21' H21B 109.5
H21A C21' H21C 109.5
H21B C21' H21C 109.5
C20A C21' H21A 109.5
C20A C21' H21B 109.5
C20A C21' H21C 109.5
H23A C23' H23B 109.5
H23A C23' H23C 109.5
H23B C23' H23C 109.5
C20A C23' H23A 109.5
C20A C23' H23B 109.5
C20A C23' H23C 109.5
H18A C18' H18B 109.5
H18A C18' H18C 109.5
H18B C18' H18C 109.5
C16A C18' H18A 109.5
C16A C18' H18B 109.5
C16A C18' H18C 109.5
H22A C22' H22B 109.5
H22A C22' H22C 109.5
H22B C22' H22C 109.5
C20A C22' H22A 109.5
C20A C22' H22B 109.5
C20A C22' H22C 109.5
C6A N2A Ru01 119.2(2)
C10A N2A Ru01 119.0(2)
C10A N2A C6A 121.5(3)
C5A N1A Ru01 115.0(2)
C1A N1A Ru01 126.8(2)
C1A N1A C5A 118.3(3)
C11A N3A Ru01 114.1(2)
C15A N3A Ru01 128.0(2)
C15A N3A C11A 117.8(3)
C4A C3A C16A 121.7(3)
C2A C3A C4A 116.1(3)
C2A C3A C16A 122.2(3)
C12A C13A C24A 123.5(3)
C12A C13A C14A 116.8(3)
C14A C13A C24A 119.8(3)
C13A C24A C27A 108.5(3)
C13A C24A C26A 108.3(3)
C25A C24A C13A 112.4(3)
C25A C24A C27A 109.2(3)
C25A C24A C26A 109.2(3)
C26A C24A C27A 109.3(3)
C21' C20A C22' 107.0(12)
C21' C20A C8A 112.4(7)
C23' C20A C21' 108.5(12)
C23' C20A C22' 110.8(12)
C23' C20A C8A 109.7(7)
C21A C20A C22A 110.4(5)
C21A C20A C23A 111.0(6)
C21A C20A C8A 108.8(4)
C23A C20A C22A 105.8(5)
C8A C20A C22' 108.5(6)
C8A C20A C22A 112.5(3)
C8A C20A C23A 108.3(3)
H17D C17A H17E 109.5
H17D C17A H17F 109.5
H17E C17A H17F 109.5
C16A C17A H17D 109.5
C16A C17A H17E 109.5
C16A C17A H17F 109.5
N2A C6A C5A 112.5(3)
N2A C6A C7A 119.9(3)
C7A C6A C5A 127.6(3)
C3A C4A H4A 119.7
C5A C4A C3A 120.6(3)
C5A C4A H4A 119.7
C13A C12A H12A 119.7
C11A C12A C13A 120.7(3)
C11A C12A H12A 119.7
C24A C25A H25A 109.5
C24A C25A H25B 109.5
C24A C25A H25C 109.5
H25A C25A H25B 109.5
H25A C25A H25C 109.5
H25B C25A H25C 109.5
C13A C14A H14A 119.8
C15A C14A C13A 120.5(3)
C15A C14A H14A 119.8
N1A C5A C6A 114.2(3)
N1A C5A C4A 121.5(3)
C4A C5A C6A 124.3(3)
C20A C22A H22D 109.5
C20A C22A H22E 109.5
C20A C22A H22F 109.5
H22D C22A H22E 109.5
H22D C22A H22F 109.5
H22E C22A H22F 109.5
N2A C10A C9A 120.2(3)
N2A C10A C11A 112.5(3)
C9A C10A C11A 127.2(3)
C10A C9A H9A 119.9
C10A C9A C8A 120.2(3)
C8A C9A H9A 119.9
N3A C11A C12A 121.6(3)
N3A C11A C10A 115.0(3)
C12A C11A C10A 123.3(3)
C6A C7A H7A 119.8
C6A C7A C8A 120.4(3)
C8A C7A H7A 119.8
C20A C21A H21D 109.5
C20A C21A H21E 109.5
C20A C21A H21F 109.5
H21D C21A H21E 109.5
H21D C21A H21F 109.5
H21E C21A H21F 109.5
C3A C2A H2A 119.3
C1A C2A C3A 121.3(3)
C1A C2A H2A 119.3
C17' C16A C19' 101.1(11)
C18' C16A C19' 107.7(11)
C18' C16A C17' 111.2(12)
C18' C16A C3A 115.4(8)
C3A C16A C19' 113.7(6)
C3A C16A C17' 107.0(7)
C3A C16A C18A 109.9(4)
C17A C16A C3A 110.0(4)
C17A C16A C19A 112.1(5)
C17A C16A C18A 111.5(5)
C19A C16A C3A 107.6(4)
C19A C16A C18A 105.6(5)
C24A C27A H27A 109.5
C24A C27A H27B 109.5
C24A C27A H27C 109.5
H27A C27A H27B 109.5
H27A C27A H27C 109.5
H27B C27A H27C 109.5
C20A C23A H23D 109.5
C20A C23A H23E 109.5
C20A C23A H23F 109.5
H23D C23A H23E 109.5
H23D C23A H23F 109.5
H23E C23A H23F 109.5
N3A C15A C14A 122.5(3)
N3A C15A H15A 118.7
C14A C15A H15A 118.7
C16A C19A H19D 109.5
C16A C19A H19E 109.5
C16A C19A H19F 109.5
H19D C19A H19E 109.5
H19D C19A H19F 109.5
H19E C19A H19F 109.5
C9A C8A C20A 120.1(3)
C7A C8A C20A 122.2(3)
C7A C8A C9A 117.7(3)
C24A C26A H26A 109.5
C24A C26A H26B 109.5
C24A C26A H26C 109.5
H26A C26A H26B 109.5
H26A C26A H26C 109.5
H26B C26A H26C 109.5
C16A C18A H18D 109.5
C16A C18A H18E 109.5
C16A C18A H18F 109.5
H18D C18A H18E 109.5
H18D C18A H18F 109.5
H18E C18A H18F 109.5
N1A C1A C2A 122.0(3)
N1A C1A H1A 119.0
C2A C1A H1A 119.0
C13B O2B Ru01 115.8(2)
C1B N1B Ru01 131.2(3)
C1B N1B C12B 117.0(3)
C12B N1B Ru01 111.8(2)
C11B N2B Ru01 116.7(2)
C10B N2B Ru01 121.7(2)
C10B N2B C11B 121.5(3)
C3B C4B C5B 126.1(4)
C3B C4B C12B 116.6(4)
C12B C4B C5B 117.3(4)
C7B C8B H8B 119.4
C9B C8B H8B 119.4
C9B C8B C7B 121.1(4)
C4B C5B H5B 118.8
C6B C5B C4B 122.4(4)
C6B C5B H5B 118.8
N2B C11B C7B 122.1(3)
N2B C11B C12B 114.7(3)
C7B C11B C12B 123.2(3)
O2B C13B C10B 114.3(3)
O1B C13B O2B 125.1(4)
O1B C13B C10B 120.6(4)
C8B C7B C11B 116.2(4)
C8B C7B C6B 127.3(4)
C11B C7B C6B 116.4(4)
C8B C9B H9B 120.1
C8B C9B C10B 119.7(4)
C10B C9B H9B 120.1
C5B C6B C7B 121.1(4)
C5B C6B H6B 119.4
C7B C6B H6B 119.4
C4B C3B H3B 120.2
C2B C3B C4B 119.7(4)
C2B C3B H3B 120.2
N1B C1B H1B 119.1
N1B C1B C2B 121.7(4)
C2B C1B H1B 119.1
N1B C12B C4B 123.9(3)
N1B C12B C11B 116.5(3)
C4B C12B C11B 119.6(3)
C3B C2B C1B 121.1(4)
C3B C2B H2B 119.4
C1B C2B H2B 119.4
N2B C10B C13B 111.7(3)
N2B C10B C9B 119.3(4)
C9B C10B C13B 129.0(4)
F1_1 P1_1 F6_1 90.3(8)
F2_1 P1_1 F1_1 91.6(7)
F2_1 P1_1 F6_1 89.2(8)
F3_1 P1_1 F1_1 173.0(11)
F3_1 P1_1 F2_1 85.8(8)
F3_1 P1_1 F6_1 96.2(9)
F4_1 P1_1 F1_1 92.4(8)
F4_1 P1_1 F2_1 174.3(10)
F4_1 P1_1 F3_1 90.5(8)
F4_1 P1_1 F5_1 96.1(8)
F4_1 P1_1 F6_1 86.8(8)
F5_1 P1_1 F1_1 86.4(8)
F5_1 P1_1 F2_1 88.2(8)
F5_1 P1_1 F3_1 87.0(8)
F5_1 P1_1 F6_1 175.7(9)
F1_2 P1_2 F4_2 88.7(5)
F1_2 P1_2 F5_2 91.3(5)
F1_2 P1_2 F6_2 93.0(5)
F2_2 P1_2 F1_2 96.5(6)
F2_2 P1_2 F3_2 85.9(6)
F2_2 P1_2 F4_2 174.5(7)
F2_2 P1_2 F5_2 94.8(6)
F2_2 P1_2 F6_2 90.5(5)
F3_2 P1_2 F1_2 176.8(7)
F3_2 P1_2 F4_2 88.9(6)
F3_2 P1_2 F5_2 86.4(6)
F3_2 P1_2 F6_2 89.0(6)
F4_2 P1_2 F5_2 86.7(6)
F4_2 P1_2 F6_2 87.6(5)
F6_2 P1_2 F5_2 172.8(7)

loop_
_geom_bond_atom_site_label_1
_geom_bond_atom_site_label_2
_geom_bond_distance
Ru01 N2A 1.976(3)
Ru01 N1A 2.062(3)
Ru01 N3A 2.062(3)
Ru01 O2B 2.131(2)
Ru01 N1B 2.057(3)
Ru01 N2B 1.973(3)
C19' H19A 0.9800
C19' H19B 0.9800
C19' H19C 0.9800
C19' C16A 1.559(12)
C17' H17A 0.9800
C17' H17B 0.9800
C17' H17C 0.9800
C17' C16A 1.549(12)
C21' H21A 0.9800
C21' H21B 0.9800
C21' H21C 0.9800
C21' C20A 1.524(12)
C23' H23A 0.9800
C23' H23B 0.9800
C23' H23C 0.9800
C23' C20A 1.493(12)
C18' H18A 0.9800
C18' H18B 0.9800
C18' H18C 0.9800
C18' C16A 1.489(13)
C22' H22A 0.9800
C22' H22B 0.9800
C22' H22C 0.9800
C22' C20A 1.540(12)
N2A C6A 1.356(4)
N2A C10A 1.350(4)
N1A C5A 1.362(4)
N1A C1A 1.343(4)
N3A C11A 1.363(4)
N3A C15A 1.346(4)
C3A C4A 1.408(5)
C3A C2A 1.383(5)
C3A C16A 1.530(5)
C13A C24A 1.530(5)
C13A C12A 1.388(4)
C13A C14A 1.394(5)
C24A C25A 1.519(5)
C24A C27A 1.542(5)
C24A C26A 1.532(5)
C20A C22A 1.539(6)
C20A C21A 1.493(7)
C20A C23A 1.535(7)
C20A C8A 1.531(4)
C17A H17D 0.9800
C17A H17E 0.9800
C17A H17F 0.9800
C17A C16A 1.458(7)
C6A C5A 1.480(4)
C6A C7A 1.385(4)
C4A H4A 0.9500
C4A C5A 1.383(5)
C12A H12A 0.9500
C12A C11A 1.386(4)
C25A H25A 0.9800
C25A H25B 0.9800
C25A H25C 0.9800
C14A H14A 0.9500
C14A C15A 1.377(5)
C22A H22D 0.9800
C22A H22E 0.9800
C22A H22F 0.9800
C10A C9A 1.380(4)
C10A C11A 1.480(4)
C9A H9A 0.9500
C9A C8A 1.407(4)
C7A H7A 0.9500
C7A C8A 1.399(5)
C21A H21D 0.9800
C21A H21E 0.9800
C21A H21F 0.9800
C2A H2A 0.9500
C2A C1A 1.380(5)
C16A C19A 1.523(8)
C16A C18A 1.549(7)
C27A H27A 0.9800
C27A H27B 0.9800
C27A H27C 0.9800
C23A H23D 0.9800
C23A H23E 0.9800
C23A H23F 0.9800
C15A H15A 0.9500
C19A H19D 0.9800
C19A H19E 0.9800
C19A H19F 0.9800
C26A H26A 0.9800
C26A H26B 0.9800
C26A H26C 0.9800
C18A H18D 0.9800
C18A H18E 0.9800
C18A H18F 0.9800
C1A H1A 0.9500
O2B C13B 1.297(4)
O1B C13B 1.217(5)
N1B C1B 1.337(4)
N1B C12B 1.377(4)
N2B C11B 1.350(4)
N2B C10B 1.328(4)
C4B C5B 1.447(6)
C4B C3B 1.400(6)
C4B C12B 1.401(5)
C8B H8B 0.9500
C8B C7B 1.387(6)
C8B C9B 1.378(7)
C5B H5B 0.9500
C5B C6B 1.353(7)
C11B C7B 1.396(5)
C11B C12B 1.418(5)
C13B C10B 1.514(5)
C7B C6B 1.443(6)
C9B H9B 0.9500
C9B C10B 1.395(5)
C6B H6B 0.9500
C3B H3B 0.9500
C3B C2B 1.348(7)
C1B H1B 0.9500
C1B C2B 1.397(6)
C2B H2B 0.9500
P1_1 F1_1 1.566(14)
P1_1 F2_1 1.560(14)
P1_1 F3_1 1.538(15)
P1_1 F4_1 1.531(13)
P1_1 F5_1 1.538(14)
P1_1 F6_1 1.643(16)
P1_2 F1_2 1.580(9)
P1_2 F2_2 1.573(9)
P1_2 F3_2 1.580(10)
P1_2 F4_2 1.589(9)
P1_2 F5_2 1.632(10)
P1_2 F6_2 1.618(9)

loop_
_geom_torsion_atom_site_label_1
_geom_torsion_atom_site_label_2
_geom_torsion_atom_site_label_3
_geom_torsion_atom_site_label_4
_geom_torsion
Ru01 N2A C6A C5A 3.6(4)
Ru01 N2A C6A C7A -176.6(2)
Ru01 N2A C10A C9A 176.9(2)
Ru01 N2A C10A C11A -2.0(4)
Ru01 N1A C5A C6A -5.5(4)
Ru01 N1A C5A C4A 175.0(3)
Ru01 N1A C1A C2A -176.5(3)
Ru01 N3A C11A C12A -174.8(2)
Ru01 N3A C11A C10A 3.9(3)
Ru01 N3A C15A C14A 175.9(2)
Ru01 O2B C13B O1B -176.2(4)
Ru01 O2B C13B C10B 2.9(4)
Ru01 N1B C1B C2B 177.9(3)
Ru01 N1B C12B C4B -179.9(3)
Ru01 N1B C12B C11B -1.4(3)
Ru01 N2B C11B C7B -178.3(3)
Ru01 N2B C11B C12B 1.4(4)
Ru01 N2B C10B C13B -1.7(4)
Ru01 N2B C10B C9B 177.7(3)
C21' C20A C8A C9A -14.1(12)
C21' C20A C8A C7A 166.2(11)
C23' C20A C8A C9A 106.7(10)
C23' C20A C8A C7A -73.0(10)
C22' C20A C8A C9A -132.1(9)
C22' C20A C8A C7A 48.2(10)
N2A C6A C5A N1A 1.5(4)
N2A C6A C5A C4A -179.1(3)
N2A C6A C7A C8A 0.9(5)
N2A C10A C9A C8A -1.5(5)
N2A C10A C11A N3A -1.4(4)
N2A C10A C11A C12A 177.3(3)
C3A C4A C5A N1A 2.1(5)
C3A C4A C5A C6A -177.3(3)
C3A C2A C1A N1A 0.9(6)
C13A C12A C11A N3A -1.2(5)
C13A C12A C11A C10A -179.7(3)
C13A C14A C15A N3A -1.8(5)
C24A C13A C12A C11A 176.7(3)
C24A C13A C14A C15A -175.3(3)
C6A N2A C10A C9A 2.5(5)
C6A N2A C10A C11A -176.4(3)
C6A C7A C8A C20A 179.7(3)
C6A C7A C8A C9A 0.0(5)
C4A C3A C2A C1A -3.6(6)
C4A C3A C16A C19' 0.5(10)
C4A C3A C16A C17' -110.1(9)
C4A C3A C16A C18' 125.6(11)
C4A C3A C16A C17A -64.1(6)
C4A C3A C16A C19A 58.3(6)
C4A C3A C16A C18A 172.8(5)
C12A C13A C24A C25A 1.5(5)
C12A C13A C24A C27A 122.4(4)
C12A C13A C24A C26A -119.1(4)
C12A C13A C14A C15A 3.4(5)
C14A C13A C24A C25A -179.8(3)
C14A C13A C24A C27A -59.0(4)
C14A C13A C24A C26A 59.5(4)
C14A C13A C12A C11A -1.9(5)
C5A N1A C1A C2A 3.5(6)
C5A C6A C7A C8A -179.3(3)
C22A C20A C8A C9A 171.6(4)
C22A C20A C8A C7A -8.1(6)
C10A N2A C6A C5A 178.0(3)
C10A N2A C6A C7A -2.2(5)
C10A C9A C8A C20A -179.4(3)
C10A C9A C8A C7A 0.3(5)
C9A C10A C11A N3A 179.8(3)
C9A C10A C11A C12A -1.5(5)
C11A N3A C15A C14A -1.3(5)
C11A C10A C9A C8A 177.2(3)
C7A C6A C5A N1A -178.3(3)
C7A C6A C5A C4A 1.1(6)
C21A C20A C8A C9A -65.8(6)
C21A C20A C8A C7A 114.5(6)
C2A C3A C4A C5A 2.2(5)
C2A C3A C16A C19' -178.8(9)
C2A C3A C16A C17' 70.5(9)
C2A C3A C16A C18' -53.8(12)
C2A C3A C16A C17A 116.6(5)
C2A C3A C16A C19A -121.0(5)
C2A C3A C16A C18A -6.5(6)
C16A C3A C4A C5A -177.2(3)
C16A C3A C2A C1A 175.7(4)
C23A C20A C8A C9A 55.0(5)
C23A C20A C8A C7A -124.7(5)
C15A N3A C11A C12A 2.8(5)
C15A N3A C11A C10A -178.5(3)
C1A N1A C5A C6A 174.5(3)
C1A N1A C5A C4A -4.9(5)
O2B C13B C10B N2B -1.0(5)
O2B C13B C10B C9B 179.8(4)
O1B C13B C10B N2B 178.2(4)
O1B C13B C10B C9B -1.0(7)
N1B C1B C2B C3B 1.3(6)
N2B C11B C7B C8B 0.7(5)
N2B C11B C7B C6B 179.8(3)
N2B C11B C12B N1B 0.1(4)
N2B C11B C12B C4B 178.6(3)
C4B C5B C6B C7B -0.9(7)
C4B C3B C2B C1B -1.8(6)
C8B C7B C6B C5B -179.8(4)
C8B C9B C10B N2B 0.3(6)
C8B C9B C10B C13B 179.5(4)
C5B C4B C3B C2B -178.4(4)
C5B C4B C12B N1B -179.6(3)
C5B C4B C12B C11B 2.0(5)
C11B N2B C10B C13B -178.6(3)
C11B N2B C10B C9B 0.8(5)
C11B C7B C6B C5B 1.2(6)
C7B C8B C9B C10B -0.8(7)
C7B C11B C12B N1B 179.8(3)
C7B C11B C12B C4B -1.7(5)
C9B C8B C7B C11B 0.4(6)
C9B C8B C7B C6B -178.6(4)
C3B C4B C5B C6B 178.0(4)
C3B C4B C12B N1B 1.5(5)
C3B C4B C12B C11B -176.9(3)
C1B N1B C12B C4B -2.0(4)
C1B N1B C12B C11B 176.5(3)
C12B N1B C1B C2B 0.5(5)
C12B C4B C5B C6B -0.8(6)
C12B C4B C3B C2B 0.5(5)
C12B C11B C7B C8B -179.0(3)
C12B C11B C7B C6B 0.0(5)
C10B N2B C11B C7B -1.3(5)
C10B N2B C11B C12B 178.5(3)
